data_7063334
loop_
_publ_author_name
'Faraz, Simra'
'Khan, Abu Taleb'

_publ_section_title
;
 A short and elegant synthetic approach for 9-substituted tetrahydro
 coumestan derivatives and synthesis of some naturally occurring coumestan
 derivatives
;
_journal_issue 30
_journal_name_full 'New Journal of Chemistry'
_journal_page_first 13514
_journal_page_last 13525
_journal_paper_doi 10.1039/D4NJ02189D
_journal_volume 48
_journal_year 2024
_chemical_formula_moiety 'C19 H20 O3'
_chemical_formula_sum 'C19 H20 O3'
_chemical_formula_weight 296.369
_space_group_crystal_system orthorhombic
_space_group_IT_number 61
_space_group_name_Hall '-P 2ac 2ab'
_space_group_name_H-M_alt 'P b c a'
_symmetry_Int_Tables_number 61
_audit_creation_date 2023-03-29
_audit_creation_method
;
Olex2 1.5
(compiled 2022.04.07 svn.rca3783a0 for OlexSys, GUI svn.r6498)
;
_audit_update_record
;
2023-03-31 deposited with the CCDC.	2024-07-01 downloaded from the CCDC.
;
_cell_angle_alpha 90
_cell_angle_beta 90
_cell_angle_gamma 90
_cell_formula_units_Z 8
_cell_length_a 14.8561(10)
_cell_length_b 7.4709(5)
_cell_length_c 28.931(2)
_cell_measurement_reflns_used 9984
_cell_measurement_temperature 298(2)
_cell_measurement_theta_max 25.62
_cell_measurement_theta_min 3.08
_cell_volume 3211.0(4)
_computing_cell_refinement 'SAINT V8.40B (?, 2016)'
_computing_data_reduction 'SAINT V8.40B (?, 2016)'
_computing_molecular_graphics 'Olex2 1.5 (Dolomanov et al., 2009)'
_computing_publication_material 'Olex2 1.5 (Dolomanov et al., 2009)'
_computing_structure_refinement 'olex2.refine 1.5 (Bourhis et al., 2015)'
_computing_structure_solution 'SHELXT 2018/2 (Sheldrick, 2018)'
_diffrn_ambient_temperature 298.00
_diffrn_measured_fraction_theta_full 0.9968
_diffrn_measured_fraction_theta_max 0.9968
_diffrn_measurement_device_type 'Bruker APEX-II CCD'
_diffrn_measurement_method '\f and \w scans'
_diffrn_radiation_type 'Mo K\a'
_diffrn_radiation_wavelength 0.71073
_diffrn_reflns_av_R_equivalents 0.0633
_diffrn_reflns_av_unetI/netI 0.0296
_diffrn_reflns_Laue_measured_fraction_full 0.9968
_diffrn_reflns_Laue_measured_fraction_max 0.9968
_diffrn_reflns_limit_h_max 17
_diffrn_reflns_limit_h_min -17
_diffrn_reflns_limit_k_max 8
_diffrn_reflns_limit_k_min -8
_diffrn_reflns_limit_l_max 34
_diffrn_reflns_limit_l_min -34
_diffrn_reflns_number 37896
_diffrn_reflns_point_group_measured_fraction_full 0.9968
_diffrn_reflns_point_group_measured_fraction_max 0.9968
_diffrn_reflns_theta_full 24.9927
_diffrn_reflns_theta_max 24.99
_diffrn_reflns_theta_min 2.74
_diffrn_source_current 1.4
_diffrn_source_power 0.07
_diffrn_source_voltage 50.0
_diffrn_standards_number 0
_exptl_absorpt_coefficient_mu 0.082
_exptl_absorpt_correction_T_max 0.7453
_exptl_absorpt_correction_T_min 0.5395
_exptl_absorpt_correction_type none
_exptl_absorpt_process_details
;
SADABS-2016/2 (Bruker,2016/2) was used for absorption correction.
wR2(int) was 0.1596 before and 0.0874 after correction.
The Ratio of minimum to maximum transmission is 0.7239.
The \l/2 correction factor is Not present.
;
_exptl_crystal_colour white
_exptl_crystal_colour_primary white
_exptl_crystal_density_diffrn 1.226
_exptl_crystal_description block
_exptl_crystal_F_000 1264.801
_refine_diff_density_max 0.3969
_refine_diff_density_min -0.2445
_refine_diff_density_rms 0.0606
_refine_ls_d_res_high 0.8411
_refine_ls_d_res_low 7.4280
_refine_ls_goodness_of_fit_ref 1.1531
_refine_ls_hydrogen_treatment constr
_refine_ls_matrix_type full
_refine_ls_number_constraints 31
_refine_ls_number_parameters 202
_refine_ls_number_reflns 2817
_refine_ls_number_restraints 0
_refine_ls_restrained_S_all 1.1531
_refine_ls_R_factor_all 0.1109
_refine_ls_R_factor_gt 0.0764
_refine_ls_shift/su_max -0.0008
_refine_ls_shift/su_mean 0.0000
_refine_ls_structure_factor_coef Fsqd
_refine_ls_weighting_details 'w=1/[\s^2^(Fo^2^)+(0.0456P)^2^+2.9756P] where P=(Fo^2^+2Fc^2^)/3'
_refine_ls_weighting_scheme calc
_refine_ls_wR_factor_gt 0.1600
_refine_ls_wR_factor_ref 0.1888
_reflns_Friedel_coverage 0.0
_reflns_limit_h_max 17
_reflns_limit_h_min 0
_reflns_limit_k_max 8
_reflns_limit_k_min 0
_reflns_limit_l_max 34
_reflns_limit_l_min 0
_reflns_number_gt 1944
_reflns_number_total 2817
_reflns_threshold_expression I>=2u(I)
_cod_data_source_file d4nj02189d2.cif
_cod_data_source_block ATK_0ma_a
_cod_depositor_comments 'Adding full bibliography for 7063334--7063335.cif.'
_cod_database_code 7063334
_olex2_refinement_description
;
1. Fixed Uiso
 At 1.2 times of:
  All C(H) groups, All C(H,H) groups
 At 1.5 times of:
  All C(H,H,H) groups
2.a Ternary CH refined with riding coordinates:
 C5(H5)
2.b Secondary CH2 refined with riding coordinates:
 C10(H10a,H10b), C7(H7a,H7b), C6(H6a,H6b)
2.c Aromatic/amide H refined with riding coordinates:
 C19(H19), C18(H18), C17(H17), C16(H16)
2.d Idealised Me refined as rotating group:
 C1(H1a,H1b,H1c), C4(H4a,H4b,H4c), C3(H3a,H3b,H3c)
;
_olex2_submission_special_instructions 'No special instructions were received'

loop_
_space_group_symop_id
_space_group_symop_operation_xyz
1 x,y,z
2 x+1/2,-y+1/2,-z
3 -x,y+1/2,-z+1/2
4 -x+1/2,-y,z+1/2
5 -x,-y,-z
6 -x-1/2,y-1/2,z
7 x,-y-1/2,z-1/2
8 x-1/2,y,-z-1/2

loop_
_atom_site_label
_atom_site_type_symbol
_atom_site_fract_x
_atom_site_fract_y
_atom_site_fract_z
_atom_site_U_iso_or_equiv
_atom_site_adp_type
_atom_site_occupancy
_atom_site_refinement_flags_posn
O1 O 0.64772(15) 0.5646(3) 0.31537(7) 0.0636(6) Uani 1.000000 .
O3 O 0.91780(16) 0.6065(3) 0.33249(11) 0.0852(8) Uani 1.000000 .
O2 O 0.89577(18) 0.7288(4) 0.40149(12) 0.0961(9) Uani 1.000000 .
C9 C 0.6177(2) 0.6360(4) 0.35740(11) 0.0587(8) Uani 1.000000 .
C8 C 0.6871(2) 0.6847(4) 0.38435(11) 0.0588(8) Uani 1.000000 .
C13 C 0.7381(2) 0.5721(4) 0.31755(12) 0.0612(8) Uani 1.000000 .
C10 C 0.5209(2) 0.6461(5) 0.36662(11) 0.0646(9) Uani 1.000000 .
H10a H 0.4904(2) 0.7019(5) 0.34069(11) 0.0775(11) Uiso 1.000000 R
H10b H 0.4966(2) 0.5266(5) 0.37058(11) 0.0775(11) Uiso 1.000000 R
C11 C 0.7664(2) 0.6450(4) 0.35819(12) 0.0606(8) Uani 1.000000 .
C7 C 0.6712(2) 0.7518(5) 0.43237(11) 0.0691(9) Uani 1.000000 .
H7a H 0.7126(2) 0.6942(5) 0.45362(11) 0.0829(11) Uiso 1.000000 R
H7b H 0.6814(2) 0.8799(5) 0.43362(11) 0.0829(11) Uiso 1.000000 R
C14 C 0.7968(3) 0.5079(4) 0.28235(13) 0.0689(10) Uani 1.000000 .
C12 C 0.8608(3) 0.6664(5) 0.36744(15) 0.0735(10) Uani 1.000000 .
C15 C 0.8878(3) 0.5268(5) 0.29223(15) 0.0770(11) Uani 1.000000 .
C5 C 0.5051(2) 0.7563(5) 0.41057(11) 0.0703(10) Uani 1.000000 .
H5 H 0.5182(2) 0.8802(5) 0.40176(11) 0.0844(11) Uiso 1.000000 R
C19 C 0.7713(3) 0.4263(5) 0.24116(13) 0.0806(11) Uani 1.000000 .
H19 H 0.7107(3) 0.4130(5) 0.23396(13) 0.0967(13) Uiso 1.000000 R
C6 C 0.5743(3) 0.7099(6) 0.44622(12) 0.0834(11) Uani 1.000000 .
H6a H 0.5698(3) 0.5831(6) 0.45302(12) 0.1001(14) Uiso 1.000000 R
H6b H 0.5604(3) 0.7746(6) 0.47440(12) 0.1001(14) Uiso 1.000000 R
C18 C 0.8365(4) 0.3651(6) 0.21096(15) 0.0985(14) Uani 1.000000 .
H18 H 0.8198(4) 0.3100(6) 0.18344(15) 0.1181(17) Uiso 1.000000 R
C17 C 0.9266(4) 0.3858(6) 0.22170(18) 0.1022(15) Uani 1.000000 .
H17 H 0.9700(4) 0.3440(6) 0.20121(18) 0.1226(18) Uiso 1.000000 R
C16 C 0.9533(3) 0.4672(6) 0.26213(18) 0.0959(14) Uani 1.000000 .
H16 H 1.0140(3) 0.4816(6) 0.26899(18) 0.1151(17) Uiso 1.000000 R
C2 C 0.4065(2) 0.7576(7) 0.42639(14) 0.0917(13) Uani 1.000000 .
C1 C 0.3442(3) 0.8028(9) 0.38675(17) 0.142(2) Uani 1.000000 .
H1a H 0.348(2) 0.711(3) 0.3637(8) 0.213(3) Uiso 1.000000 GR
H1b H 0.2836(5) 0.812(6) 0.3980(3) 0.213(3) Uiso 1.000000 GR
H1c H 0.3619(19) 0.915(3) 0.3734(10) 0.213(3) Uiso 1.000000 GR
C4 C 0.3787(4) 0.5730(10) 0.4444(2) 0.169(3) Uani 1.000000 .
H4a H 0.3167(11) 0.576(2) 0.4537(17) 0.254(4) Uiso 1.000000 GR
H4b H 0.386(3) 0.4858(15) 0.4203(6) 0.254(4) Uiso 1.000000 GR
H4c H 0.416(2) 0.541(3) 0.4704(11) 0.254(4) Uiso 1.000000 GR
C3 C 0.3936(3) 0.8954(10) 0.46493(19) 0.170(3) Uani 1.000000 .
H3a H 0.418(3) 1.008(2) 0.4554(8) 0.255(5) Uiso 1.000000 GR
H3b H 0.3306(4) 0.909(6) 0.4713(14) 0.255(5) Uiso 1.000000 GR
H3c H 0.424(3) 0.855(4) 0.4923(6) 0.255(5) Uiso 1.000000 GR

loop_
_atom_site_aniso_label
_atom_site_aniso_U_11
_atom_site_aniso_U_22
_atom_site_aniso_U_33
_atom_site_aniso_U_12
_atom_site_aniso_U_13
_atom_site_aniso_U_23
O1 0.0635(15) 0.0616(14) 0.0657(14) 0.0057(11) 0.0042(11) 0.0028(11)
O3 0.0618(16) 0.0733(17) 0.120(2) 0.0004(13) 0.0132(16) 0.0225(16)
O2 0.0735(18) 0.0815(19) 0.133(2) -0.0106(15) -0.0173(17) -0.0006(18)
C9 0.062(2) 0.0527(18) 0.0614(19) 0.0034(15) 0.0021(17) 0.0035(15)
C8 0.059(2) 0.0448(17) 0.073(2) 0.0026(15) -0.0030(17) 0.0079(15)
C13 0.058(2) 0.0466(17) 0.079(2) 0.0051(15) 0.0093(18) 0.0165(17)
C10 0.061(2) 0.069(2) 0.0637(19) -0.0000(17) -0.0028(16) -0.0006(17)
C11 0.057(2) 0.0426(16) 0.082(2) -0.0002(15) -0.0028(17) 0.0148(16)
C7 0.075(2) 0.062(2) 0.071(2) 0.0004(18) -0.0109(18) -0.0015(18)
C14 0.075(3) 0.0506(19) 0.080(2) 0.0079(17) 0.016(2) 0.0214(18)
C12 0.069(3) 0.0490(19) 0.102(3) -0.0023(18) 0.002(2) 0.017(2)
C15 0.082(3) 0.052(2) 0.098(3) 0.0074(19) 0.023(2) 0.026(2)
C5 0.064(2) 0.080(2) 0.067(2) -0.0025(19) -0.0009(17) -0.0112(18)
C19 0.093(3) 0.067(2) 0.082(2) 0.016(2) 0.019(2) 0.014(2)
C6 0.085(3) 0.098(3) 0.067(2) -0.001(2) -0.0009(19) -0.007(2)
C18 0.125(4) 0.081(3) 0.089(3) 0.027(3) 0.037(3) 0.020(2)
C17 0.113(4) 0.079(3) 0.114(4) 0.031(3) 0.052(3) 0.035(3)
C16 0.086(3) 0.076(3) 0.126(4) 0.017(2) 0.038(3) 0.035(3)
C2 0.062(2) 0.135(4) 0.078(2) -0.005(2) 0.008(2) -0.022(3)
C1 0.076(3) 0.230(7) 0.120(4) 0.047(4) -0.008(3) -0.040(4)
C4 0.110(4) 0.227(8) 0.171(6) -0.070(5) 0.024(4) 0.039(5)
C3 0.083(3) 0.278(9) 0.148(5) 0.014(4) 0.015(3) -0.113(5)

loop_
_atom_type_symbol
_atom_type_scat_dispersion_real
_atom_type_scat_dispersion_imag
_atom_type_scat_Cromer_Mann_a1
_atom_type_scat_Cromer_Mann_a2
_atom_type_scat_Cromer_Mann_a3
_atom_type_scat_Cromer_Mann_a4
_atom_type_scat_Cromer_Mann_b1
_atom_type_scat_Cromer_Mann_b2
_atom_type_scat_Cromer_Mann_b3
_atom_type_scat_Cromer_Mann_b4
_atom_type_scat_Cromer_Mann_c
_atom_type_scat_source
_atom_type_scat_dispersion_source
C 0.00347 0.00161 2.31000 1.02000 1.58860 0.86500 20.84390 10.20750 0.56870 51.65120 0.21560 'International Tables Volume C Table 6.1.1.4 (pp. 500-502)' 'Henke, Gullikson and Davis, At. Data and Nucl. Data Tables, 1993, 54, 2'
H 0.00000 0.00000 0.49300 0.32291 0.14019 0.04081 10.51090 26.12570 3.14236 57.79970 0.00304 'International Tables Volume C Table 6.1.1.4 (pp. 500-502)' 'Henke, Gullikson and Davis, At. Data and Nucl. Data Tables, 1993, 54, 2'
O 0.01158 0.00611 3.04850 2.28680 1.54630 0.86700 13.27710 5.70110 0.32390 32.90890 0.25080 'International Tables Volume C Table 6.1.1.4 (pp. 500-502)' 'Henke, Gullikson and Davis, At. Data and Nucl. Data Tables, 1993, 54, 2'

loop_
_geom_angle_atom_site_label_1
_geom_angle_atom_site_label_2
_geom_angle_atom_site_label_3
_geom_angle
_geom_angle_site_symmetry_1
_geom_angle_site_symmetry_3
_geom_angle_publ_flag
C13 O1 C9 105.1(2) . . ?
C15 O3 C12 123.6(3) . . ?
C8 C9 O1 111.3(3) . . ?
C10 C9 O1 119.4(3) . . ?
C10 C9 C8 129.3(3) . . ?
C11 C8 C9 105.6(3) . . ?
C7 C8 C9 120.6(3) . . ?
C7 C8 C11 133.7(3) . . ?
C11 C13 O1 111.4(3) . . ?
C14 C13 O1 124.3(3) . . ?
C14 C13 C11 124.3(3) . . ?
H10a C10 C9 109.84(18) . . ?
H10b C10 C9 109.84(18) . . ?
H10b C10 H10a 108.3 . . ?
C5 C10 C9 109.2(3) . . ?
C5 C10 H10a 109.84(18) . . ?
C5 C10 H10b 109.84(19) . . ?
C13 C11 C8 106.6(3) . . ?
C12 C11 C8 133.0(3) . . ?
C12 C11 C13 120.4(3) . . ?
H7a C7 C8 109.90(18) . . ?
H7b C7 C8 109.90(18) . . ?
H7b C7 H7a 108.3 . . ?
C6 C7 C8 108.9(3) . . ?
C6 C7 H7a 109.90(19) . . ?
C6 C7 H7b 109.9(2) . . ?
C15 C14 C13 114.5(4) . . ?
C19 C14 C13 126.5(4) . . ?
C19 C14 C15 119.0(4) . . ?
O2 C12 O3 117.0(4) . . ?
C11 C12 O3 115.0(4) . . ?
C11 C12 O2 128.0(4) . . ?
C14 C15 O3 122.1(3) . . ?
C16 C15 O3 116.3(4) . . ?
C16 C15 C14 121.6(4) . . ?
H5 C5 C10 105.15(19) . . ?
C6 C5 C10 110.0(3) . . ?
C6 C5 H5 105.1(2) . . ?
C2 C5 C10 113.4(3) . . ?
C2 C5 H5 105.1(2) . . ?
C2 C5 C6 116.8(3) . . ?
H19 C19 C14 120.1(2) . . ?
C18 C19 C14 119.8(4) . . ?
C18 C19 H19 120.1(3) . . ?
C5 C6 C7 114.8(3) . . ?
H6a C6 C7 108.6(2) . . ?
H6a C6 C5 108.6(2) . . ?
H6b C6 C7 108.57(19) . . ?
H6b C6 C5 108.57(19) . . ?
H6b C6 H6a 107.5 . . ?
H18 C18 C19 120.0(3) . . ?
C17 C18 C19 119.9(5) . . ?
C17 C18 H18 120.0(3) . . ?
H17 C17 C18 119.4(3) . . ?
C16 C17 C18 121.3(4) . . ?
C16 C17 H17 119.4(3) . . ?
C17 C16 C15 118.4(5) . . ?
H16 C16 C15 120.8(3) . . ?
H16 C16 C17 120.8(3) . . ?
C1 C2 C5 111.0(3) . . ?
C4 C2 C5 110.7(4) . . ?
C4 C2 C1 107.1(4) . . ?
C3 C2 C5 109.9(3) . . ?
C3 C2 C1 109.0(4) . . ?
C3 C2 C4 108.9(5) . . ?
H1a C1 C2 109.5 . . ?
H1b C1 C2 109.5 . . ?
H1b C1 H1a 109.5 . . ?
H1c C1 C2 109.5 . . ?
H1c C1 H1a 109.5 . . ?
H1c C1 H1b 109.5 . . ?
H4a C4 C2 109.5 . . ?
H4b C4 C2 109.5 . . ?
H4b C4 H4a 109.5 . . ?
H4c C4 C2 109.5 . . ?
H4c C4 H4a 109.5 . . ?
H4c C4 H4b 109.5 . . ?
H3a C3 C2 109.5 . . ?
H3b C3 C2 109.5 . . ?
H3b C3 H3a 109.5 . . ?
H3c C3 C2 109.5 . . ?
H3c C3 H3a 109.5 . . ?
H3c C3 H3b 109.5 . . ?

loop_
_geom_bond_atom_site_label_1
_geom_bond_atom_site_label_2
_geom_bond_distance
_geom_bond_site_symmetry_2
_geom_bond_publ_flag
O1 C9 1.401(4) . ?
O1 C13 1.346(4) . ?
O3 C12 1.393(4) . ?
O3 C15 1.382(5) . ?
O2 C12 1.207(4) . ?
C9 C8 1.342(4) . ?
C9 C10 1.465(4) . ?
C8 C11 1.432(4) . ?
C8 C7 1.496(4) . ?
C13 C11 1.362(4) . ?
C13 C14 1.423(4) . ?
C10 H10a 0.9700 . ?
C10 H10b 0.9700 . ?
C10 C5 1.533(4) . ?
C11 C12 1.436(5) . ?
C7 H7a 0.9700 . ?
C7 H7b 0.9700 . ?
C7 C6 1.527(5) . ?
C14 C15 1.389(5) . ?
C14 C19 1.391(5) . ?
C15 C16 1.380(5) . ?
C5 H5 0.9800 . ?
C5 C6 1.496(5) . ?
C5 C2 1.535(5) . ?
C19 H19 0.9300 . ?
C19 C18 1.382(5) . ?
C6 H6a 0.9700 . ?
C6 H6b 0.9700 . ?
C18 H18 0.9300 . ?
C18 C17 1.383(7) . ?
C17 H17 0.9300 . ?
C17 C16 1.377(6) . ?
C16 H16 0.9300 . ?
C2 C1 1.511(6) . ?
C2 C4 1.531(7) . ?
C2 C3 1.530(6) . ?
C1 H1a 0.9600 . ?
C1 H1b 0.9600 . ?
C1 H1c 0.9600 . ?
C4 H4a 0.9600 . ?
C4 H4b 0.9600 . ?
C4 H4c 0.9600 . ?
C3 H3a 0.9600 . ?
C3 H3b 0.9600 . ?
C3 H3c 0.9600 . ?

loop_
_geom_torsion_atom_site_label_1
_geom_torsion_atom_site_label_2
_geom_torsion_atom_site_label_3
_geom_torsion_atom_site_label_4
_geom_torsion
_geom_torsion_site_symmetry_1
_geom_torsion_site_symmetry_2
_geom_torsion_site_symmetry_3
_geom_torsion_site_symmetry_4
_geom_torsion_publ_flag
O1 C9 C8 C11 0.8(3) . . . . ?
O1 C9 C8 C7 -175.4(2) . . . . ?
O1 C9 C10 C5 -170.7(3) . . . . ?
O1 C13 C11 C8 0.9(3) . . . . ?
O1 C13 C11 C12 -179.6(2) . . . . ?
O1 C13 C14 C15 -179.0(3) . . . . ?
O1 C13 C14 C19 -1.0(4) . . . . ?
O3 C12 C11 C8 178.8(2) . . . . ?
O3 C12 C11 C13 -0.5(3) . . . . ?
O3 C15 C14 C13 -1.9(3) . . . . ?
O3 C15 C14 C19 180.0(3) . . . . ?
O3 C15 C16 C17 179.6(3) . . . . ?
O2 C12 C11 C8 -0.9(5) . . . . ?
O2 C12 C11 C13 179.7(4) . . . . ?
C9 C8 C11 C13 -1.0(3) . . . . ?
C9 C8 C11 C12 179.6(2) . . . . ?
C9 C8 C7 C6 13.5(3) . . . . ?
C9 C10 C5 C6 -40.6(3) . . . . ?
C9 C10 C5 C2 -173.6(3) . . . . ?
C8 C11 C13 C14 -177.6(2) . . . . ?
C8 C7 C6 C5 -46.6(3) . . . . ?
C13 C14 C15 C16 178.4(3) . . . . ?
C13 C14 C19 C18 -177.7(3) . . . . ?
C10 C5 C6 C7 62.4(3) . . . . ?
C10 C5 C2 C1 -49.3(4) . . . . ?
C10 C5 C2 C4 69.5(4) . . . . ?
C10 C5 C2 C3 -170.1(4) . . . . ?
C7 C6 C5 C2 -166.5(3) . . . . ?
C14 C15 C16 C17 -0.7(4) . . . . ?
C14 C19 C18 C17 -0.3(4) . . . . ?
C15 C16 C17 C18 0.6(4) . . . . ?
C19 C18 C17 C16 -0.1(4) . . . . ?
